data_2235570
loop_
_publ_author_name
'Rabbani, Faiz'
'Zimmermann, Iwan'
'Johnsson, Mats'

_publ_section_title
;
 The synthetic cobalt vanadium selenite, Co~2~V~2~Se~2~O~11~
;
_journal_coeditor_code PK2421
_journal_issue 7
_journal_name_full 'Acta Crystallographica Section E'
_journal_page_first i61
_journal_paper_doi 10.1107/S1600536812027286
_journal_volume 68
_journal_year 2012
_chemical_formula_iupac 'Co2 V2 Se2 O11'
_chemical_formula_sum 'Co2 O11 Se2 V2'
_chemical_formula_weight 553.66
_chemical_name_common Co2V2Se2O11
_chemical_name_systematic
;
dicobalt(II) divanadium(V) diselenium(IV) undecaoxide
;
_space_group_IT_number 11
_symmetry_cell_setting monoclinic
_symmetry_space_group_name_Hall '-P 2yb'
_symmetry_space_group_name_H-M 'P 1 21/m 1'
_atom_sites_solution_primary direct
_atom_sites_solution_secondary difmap
_audit_creation_method SHELXL-97
_cell_angle_alpha 90.00
_cell_angle_beta 101.115(5)
_cell_angle_gamma 90.00
_cell_formula_units_Z 2
_cell_length_a 4.7913(2)
_cell_length_b 8.8680(4)
_cell_length_c 10.6156(5)
_cell_measurement_reflns_used 1387
_cell_measurement_temperature 292(2)
_cell_measurement_theta_max 32.18
_cell_measurement_theta_min 3.90
_cell_volume 442.59(4)
_computing_cell_refinement 'CrysAlis RED (Oxford Diffraction, 2007)'
_computing_data_collection 'CrysAlis CCD (Oxford Diffraction, 2007)'
_computing_data_reduction 'Crysalis RED (Oxford Diffraction, 2007)'
_computing_molecular_graphics 'DIAMOND (Brandenburg, 2001)'
_computing_publication_material 'enCIFer (Allen <i>et al.</i> 2004)'
_computing_structure_refinement 'SHELXL97 (Sheldrick, 2008)'
_computing_structure_solution 'SHELXS97 (Sheldrick, 2008)'
_diffrn_ambient_temperature 292(2)
_diffrn_detector_area_resol_mean 16.5
_diffrn_measured_fraction_theta_full 0.996
_diffrn_measured_fraction_theta_max 0.925
_diffrn_measurement_device_type 'Oxford Diffraction Xcalibur Sapphire3'
_diffrn_measurement_method '\w scans'
_diffrn_radiation_monochromator graphite
_diffrn_radiation_source 'fine-focus sealed tube'
_diffrn_radiation_type MoK\a
_diffrn_radiation_wavelength 0.71073
_diffrn_reflns_av_R_equivalents 0.0512
_diffrn_reflns_av_sigmaI/netI 0.0951
_diffrn_reflns_limit_h_max 7
_diffrn_reflns_limit_h_min -7
_diffrn_reflns_limit_k_max 12
_diffrn_reflns_limit_k_min -11
_diffrn_reflns_limit_l_max 13
_diffrn_reflns_limit_l_min -15
_diffrn_reflns_number 4219
_diffrn_reflns_theta_full 25.00
_diffrn_reflns_theta_max 32.28
_diffrn_reflns_theta_min 3.91
_diffrn_standards_number 0
_exptl_absorpt_coefficient_mu 14.007
_exptl_absorpt_correction_T_max 0.756
_exptl_absorpt_correction_T_min 0.659
_exptl_absorpt_correction_type analytical
_exptl_absorpt_process_details
;
[CrysAlis RED (Oxford Diffraction, 2007), based on
expressions derived by Clark & Reid (1995)]
;
_exptl_crystal_colour red
_exptl_crystal_density_diffrn 4.155
_exptl_crystal_density_method 'not measured'
_exptl_crystal_description block
_exptl_crystal_F_000 512
_exptl_crystal_size_max 0.049
_exptl_crystal_size_mid 0.027
_exptl_crystal_size_min 0.024
_refine_diff_density_max 1.279
_refine_diff_density_min -0.978
_refine_ls_extinction_method none
_refine_ls_goodness_of_fit_ref 0.760
_refine_ls_matrix_type full
_refine_ls_number_parameters 85
_refine_ls_number_reflns 1534
_refine_ls_number_restraints 0
_refine_ls_restrained_S_all 0.760
_refine_ls_R_factor_all 0.0585
_refine_ls_R_factor_gt 0.0317
_refine_ls_shift/su_max 0.001
_refine_ls_shift/su_mean 0.000
_refine_ls_structure_factor_coef Fsqd
_refine_ls_weighting_details 'calc w=1/[\s^2^(Fo^2^)+(0.0114P)^2^] where P=(Fo^2^+2Fc^2^)/3'
_refine_ls_weighting_scheme calc
_refine_ls_wR_factor_gt 0.0453
_refine_ls_wR_factor_ref 0.0479
_reflns_number_gt 1023
_reflns_number_total 1534
_reflns_threshold_expression I>2\s(I)
_cod_data_source_file pk2421.cif
_cod_data_source_block I
_cod_original_cell_volume 442.59(3)
_cod_original_sg_symbol_H-M 'P 21/m'
_cod_database_code 2235570
_cod_database_fobs_code 2235570

loop_
_symmetry_equiv_pos_as_xyz
'x, y, z'
'-x, y+1/2, -z'
'-x, -y, -z'
'x, -y-1/2, z'

loop_
_atom_site_type_symbol
_atom_site_label
_atom_site_fract_x
_atom_site_fract_y
_atom_site_fract_z
_atom_site_U_iso_or_equiv
_atom_site_adp_type
_atom_site_calc_flag
_atom_site_refinement_flags
_atom_site_occupancy
_atom_site_symmetry_multiplicity
Se Se1 0.38839(12) 0.2500 0.45047(6) 0.00668(13) Uani d S 1 2
Se Se2 0.14374(12) 0.2500 0.89926(5) 0.00653(13) Uani d S 1 2
Co Co1 0.95757(12) 0.42816(6) 0.63219(5) 0.00751(13) Uani d . 1 1
V V1 0.53298(15) 0.56239(8) 0.85002(6) 0.00660(15) Uani d . 1 1
O O1 0.6860(8) 0.2500 0.5658(4) 0.0105(9) Uani d S 1 2
O O6 0.7568(6) 0.4597(3) 0.7887(3) 0.0118(6) Uani d . 1 1
O O5 0.3738(6) 0.4001(3) 0.9523(3) 0.0107(6) Uani d . 1 1
O O2 0.2107(6) 0.0989(3) 0.4958(3) 0.0093(6) Uani d . 1 1
O O3 0.1701(8) 0.2500 0.7454(4) 0.0088(9) Uani d S 1 2
O O4 0.2448(6) 0.5786(3) 0.7407(3) 0.0132(7) Uani d . 1 1
O O7 0.6843(8) 0.7500 0.8501(4) 0.0077(9) Uani d S 1 2

loop_
_atom_site_aniso_label
_atom_site_aniso_U_11
_atom_site_aniso_U_22
_atom_site_aniso_U_33
_atom_site_aniso_U_12
_atom_site_aniso_U_13
_atom_site_aniso_U_23
Se1 0.0068(3) 0.0069(3) 0.0064(3) 0.000 0.0014(2) 0.000
Se2 0.0080(3) 0.0051(3) 0.0063(3) 0.000 0.0008(2) 0.000
Co1 0.0080(3) 0.0063(3) 0.0082(3) 0.0001(2) 0.0016(2) 0.0001(2)
V1 0.0078(3) 0.0063(3) 0.0058(3) -0.0003(3) 0.0017(3) 0.0000(3)
O1 0.008(2) 0.005(2) 0.017(2) 0.000 -0.0012(18) 0.000
O6 0.0140(16) 0.0077(15) 0.0148(16) 0.0010(12) 0.0059(13) -0.0014(12)
O5 0.0153(16) 0.0113(15) 0.0045(14) -0.0088(12) -0.0003(12) -0.0024(11)
O2 0.0106(15) 0.0103(16) 0.0071(15) -0.0021(12) 0.0021(12) -0.0024(11)
O3 0.012(2) 0.006(2) 0.007(2) 0.000 -0.0022(17) 0.000
O4 0.0139(16) 0.0101(16) 0.0132(16) -0.0020(12) -0.0031(13) 0.0025(12)
O7 0.009(2) 0.005(2) 0.010(2) 0.000 0.0024(17) 0.000

loop_
_atom_type_symbol
_atom_type_description
_atom_type_scat_dispersion_real
_atom_type_scat_dispersion_imag
_atom_type_scat_source
O O 0.0106 0.0060 'International Tables Vol C Tables 4.2.6.8 and 6.1.1.4'
V V 0.3005 0.5294 'International Tables Vol C Tables 4.2.6.8 and 6.1.1.4'
Co Co 0.3494 0.9721 'International Tables Vol C Tables 4.2.6.8 and 6.1.1.4'
Se Se -0.0929 2.2259 'International Tables Vol C Tables 4.2.6.8 and 6.1.1.4'

loop_
_geom_angle_atom_site_label_1
_geom_angle_atom_site_label_2
_geom_angle_atom_site_label_3
_geom_angle_site_symmetry_1
_geom_angle_site_symmetry_3
_geom_angle
O1 Se1 O2 . . 101.12(13)
O1 Se1 O2 . 4_565 101.12(13)
O2 Se1 O2 . 4_565 103.52(19)
O3 Se2 O5 . . 98.85(13)
O3 Se2 O5 . 4_565 98.85(13)
O5 Se2 O5 . 4_565 98.97(19)
O2 Co1 O1 4_665 . 95.00(14)
O2 Co1 O2 4_665 2_656 80.44(12)
O1 Co1 O2 . 2_656 101.07(12)
O2 Co1 O6 4_665 . 171.78(11)
O1 Co1 O6 . . 90.99(14)
O2 Co1 O6 2_656 . 103.94(11)
O2 Co1 O4 4_665 1_655 92.69(12)
O1 Co1 O4 . 1_655 166.17(13)
O2 Co1 O4 2_656 1_655 91.51(11)
O6 Co1 O4 . 1_655 80.34(11)
O2 Co1 O3 4_665 1_655 91.59(13)
O1 Co1 O3 . 1_655 80.04(12)
O2 Co1 O3 2_656 1_655 172.01(14)
O6 Co1 O3 . 1_655 83.90(13)
O4 Co1 O3 1_655 1_655 88.29(11)
O4 V1 O6 . . 107.24(15)
O4 V1 O7 . . 101.71(16)
O6 V1 O7 . . 102.62(15)
O4 V1 O5 . . 95.11(13)
O6 V1 O5 . . 99.22(13)
O7 V1 O5 . . 146.92(14)
O4 V1 O5 . 3_667 133.61(14)
O6 V1 O5 . 3_667 117.38(13)
O7 V1 O5 . 3_667 81.09(14)
O5 V1 O5 . 3_667 66.81(12)

loop_
_geom_bond_atom_site_label_1
_geom_bond_atom_site_label_2
_geom_bond_site_symmetry_2
_geom_bond_distance
Se1 O1 . 1.691(4)
Se1 O2 . 1.706(3)
Se1 O2 4_565 1.706(3)
Se2 O3 . 1.663(4)
Se2 O5 . 1.750(3)
Se2 O5 4_565 1.750(3)
Co1 O2 4_665 2.074(3)
Co1 O1 . 2.081(3)
Co1 O2 2_656 2.090(3)
Co1 O6 . 2.093(3)
Co1 O4 1_655 2.095(3)
Co1 O3 1_655 2.122(3)
V1 O4 . 1.630(3)
V1 O6 . 1.635(3)
V1 O7 . 1.8147(17)
V1 O5 . 2.038(3)
V1 O5 3_667 2.086(3)
